data_2010063
loop_
_publ_author_name
'Kamenar, Boris'
'Cindri\'c, Marina'
'Strukan, Neven'

_publ_section_title
;
 A second triclinic form of pyridinium
 \m-oxo-\m-sulfato-bis[oxotris(isothiocyanato)molybdate(V)]
;
_journal_issue 9
_journal_name_full 'Acta Crystallographica Section C'
_journal_page_first 1396
_journal_page_last 1399
_journal_paper_doi 10.1107/S0108270194004865
_journal_volume 50
_journal_year 1994
_chemical_formula_moiety '4C5 H6 N 1- , C6 Mo2 N6 O7 S7 4-'
_chemical_formula_structural '(C5 H6 N)4 (Mo2 O3 (S O4) (N C S)6)'
_chemical_formula_sum 'C26 H24 Mo2 N10 O7 S7'
_chemical_formula_weight 1004.85
_chemical_name_systematic
;
\m-oxo-\m-sulfato-bis[oxotris(isothiocyanato)molybdate(V)]
;
_space_group_IT_number 2
_symmetry_cell_setting triclinic
_symmetry_space_group_name_Hall '-P 1'
_symmetry_space_group_name_H-M 'P -1'
_cell_angle_alpha 93.45(2)
_cell_angle_beta 95.13(4)
_cell_angle_gamma 96.44(2)
_cell_formula_units_Z 4
_cell_length_a 8.2200(10)
_cell_length_b 12.491(6)
_cell_length_c 40.14(2)
_cell_measurement_reflns_used 12
_cell_measurement_temperature 293(2)
_cell_measurement_theta_max 11
_cell_measurement_theta_min 5
_cell_volume 4069(3)
_computing_cell_refinement 'DIF4 (Stoe & Cie, 1992)'
_computing_data_collection 'DIF4 (Stoe & Cie, 1992)'
_computing_data_reduction 'REDU4S (Stoe & Cie, 1992)'
_computing_molecular_graphics 'PLUTON (Spek, 1982)'
_computing_publication_material 'SHELXL93; CSU (Vickovi\'c, 1988)'
_computing_structure_refinement 'SHELXL93 (Sheldrick, 1993)'
_computing_structure_solution 'SHELXS86 (Sheldrick, 1985)'
_diffrn_ambient_temperature 293(2)
_diffrn_measurement_device 'Philips PW1100 diffractometer'
_diffrn_measurement_method \w-2\q
_diffrn_radiation_monochromator graphite
_diffrn_radiation_source 'fine-focus sealed tube'
_diffrn_radiation_type MoK\a
_diffrn_radiation_wavelength 0.71069
_diffrn_reflns_av_R_equivalents 0.2963
_diffrn_reflns_av_sigmaI/netI 0.5566
_diffrn_reflns_limit_h_max 10
_diffrn_reflns_limit_h_min -10
_diffrn_reflns_limit_k_max 15
_diffrn_reflns_limit_k_min -15
_diffrn_reflns_limit_l_max 36
_diffrn_reflns_limit_l_min -38
_diffrn_reflns_number 17372
_diffrn_reflns_theta_max 26.12
_diffrn_reflns_theta_min 2.04
_diffrn_standards_decay_% 10
_diffrn_standards_interval_time 70
_diffrn_standards_number 4
_exptl_absorpt_coefficient_mu 1.029
_exptl_absorpt_correction_type none
_exptl_crystal_colour 'dark red-brown'
_exptl_crystal_density_diffrn 1.640
_exptl_crystal_description prism
_exptl_crystal_F_000 2008
_exptl_crystal_size_max 0.46
_exptl_crystal_size_mid 0.21
_exptl_crystal_size_min 0.14
_refine_diff_density_max 0.886
_refine_diff_density_min -0.770
_refine_ls_extinction_method none
_refine_ls_goodness_of_fit_all 0.914
_refine_ls_goodness_of_fit_obs 1.227
_refine_ls_hydrogen_treatment refU
_refine_ls_matrix_type full
_refine_ls_number_parameters 698
_refine_ls_number_reflns 14370
_refine_ls_number_restraints 0
_refine_ls_restrained_S_all 1.025
_refine_ls_restrained_S_obs 1.227
_refine_ls_R_factor_all 0.3936
_refine_ls_R_factor_obs 0.0844
_refine_ls_shift/esd_max -0.109
_refine_ls_shift/esd_mean 0.003
_refine_ls_structure_factor_coef Fsqd
_refine_ls_weighting_scheme
;calc w = 1/[\s^2^(F~o~^2^)+(0.1633P)^2^]
where P = (F~o~^2^+2F~c~^2^)/3
;
_refine_ls_wR_factor_all 0.3889
_refine_ls_wR_factor_obs 0.348
_reflns_number_observed 3231
_reflns_number_total 14446
_reflns_observed_criterion >2sigma(I)
_cod_data_source_file na1097.cif
_cod_data_source_block 1
_cod_database_code 2010063

loop_
_symmetry_equiv_pos_as_xyz
'x, y, z'
'-x, -y, -z'

loop_
_atom_site_aniso_label
_atom_site_aniso_U_11
_atom_site_aniso_U_22
_atom_site_aniso_U_33
_atom_site_aniso_U_12
_atom_site_aniso_U_13
_atom_site_aniso_U_23
Mo11 0.0377(11) 0.0384(11) 0.0483(13) 0.0000(9) 0.0057(9) 0.0072(9)
Mo12 0.0619(14) 0.0351(11) 0.0586(14) 0.0125(10) 0.0112(11) 0.0031(10)
O11 0.033(8) 0.057(9) 0.067(10) 0.001(7) 0.005(7) 0.006(8)
O12 0.073(11) 0.073(11) 0.105(14) 0.046(9) 0.034(10) 0.002(10)
O13 0.027(8) 0.037(8) 0.063(10) -0.002(6) 0.006(7) 0.000(7)
O14 0.057(9) 0.018(6) 0.046(9) -0.009(6) 0.017(7) -0.015(6)
O15 0.035(8) 0.043(8) 0.083(11) -0.002(6) 0.022(8) -0.005(8)
O16 0.056(9) 0.063(9) 0.047(10) -0.003(7) 0.023(8) -0.005(7)
O17 0.064(10) 0.057(10) 0.089(12) -0.013(8) -0.014(9) 0.011(9)
N11 0.094(14) 0.034(10) 0.015(10) -0.009(10) -0.018(9) 0.000(8)
C11 0.049(14) 0.048(14) 0.041(15) -0.012(12) -0.012(11) -0.005(12)
S11 0.131(7) 0.057(4) 0.094(6) 0.019(4) 0.009(5) -0.011(4)
N12 0.103(16) 0.035(11) 0.045(13) 0.013(10) 0.011(11) 0.016(9)
C12 0.085(19) 0.058(16) 0.040(16) 0.012(14) -0.016(14) -0.019(13)
S12 0.130(7) 0.083(5) 0.092(6) -0.015(5) 0.029(5) 0.040(5)
N13 0.040(11) 0.074(13) 0.050(13) -0.013(10) -0.015(10) 0.021(10)
C13 0.09(2) 0.062(16) 0.13(3) 0.044(15) 0.07(2) 0.048(17)
S13 0.096(6) 0.120(6) 0.080(5) 0.023(5) 0.046(5) 0.032(5)
N14 0.093(17) 0.039(12) 0.093(18) 0.037(11) 0.033(14) 0.012(11)
C14 0.09(2) 0.049(15) 0.027(14) 0.024(14) 0.001(13) 0.012(11)
S14 0.107(6) 0.086(6) 0.144(8) -0.017(5) -0.033(6) -0.009(5)
N15 0.092(16) 0.044(12) 0.044(13) 0.019(11) 0.003(11) -0.009(10)
C15 0.028(13) 0.09(2) 0.057(17) 0.018(13) 0.010(11) 0.016(15)
S15 0.131(7) 0.070(5) 0.075(5) 0.028(4) 0.008(5) 0.028(4)
N16 0.078(14) 0.035(11) 0.079(16) 0.006(10) 0.000(12) 0.006(10)
C16 0.052(15) 0.049(15) 0.055(17) -0.002(11) -0.011(13) 0.004(13)
S16 0.182(9) 0.094(6) 0.101(7) 0.022(6) 0.064(7) 0.042(5)
S17 0.041(3) 0.036(3) 0.069(4) 0.005(3) 0.005(3) 0.002(3)
Mo21 0.0481(13) 0.0589(13) 0.068(2) 0.0040(10) 0.0114(11) 0.0059(11)
Mo22 0.091(2) 0.0548(14) 0.059(2) 0.0034(12) 0.0023(13) 0.0104(11)
O21 0.020(8) 0.082(11) 0.122(14) -0.009(7) 0.025(9) -0.010(10)
O22 0.080(12) 0.080(12) 0.111(15) 0.029(10) -0.028(11) -0.009(10)
O23 0.067(10) 0.034(8) 0.060(10) 0.013(7) 0.002(8) 0.014(7)
O24 0.011(7) 0.052(8) 0.075(11) -0.005(6) -0.021(7) 0.008(7)
O25 0.087(12) 0.054(10) 0.078(12) 0.006(8) 0.029(10) 0.029(8)
O26 0.133(16) 0.069(11) 0.099(14) 0.010(11) 0.073(13) -0.004(10)
O27 0.048(9) 0.092(12) 0.088(13) -0.020(8) -0.046(9) 0.042(10)
N21 0.066(14) 0.075(15) 0.085(16) 0.013(12) -0.002(12) 0.037(13)
C21 0.11(3) 0.12(3) 0.16(3) 0.05(2) 0.09(2) 0.09(3)
S21 0.209(11) 0.094(7) 0.175(10) 0.050(7) 0.038(9) 0.071(7)
N22 0.069(16) 0.061(14) 0.12(2) 0.026(12) 0.013(14) 0.028(14)
C22 0.045(17) 0.08(2) 0.12(3) -0.005(15) 0.048(17) 0.027(19)
S22 0.161(9) 0.138(8) 0.104(7) -0.053(7) 0.005(6) -0.053(6)
N23 0.13(2) 0.064(16) 0.100(19) -0.023(14) 0.013(16) 0.045(14)
C23 0.17(3) 0.053(18) 0.07(2) 0.03(2) 0.01(2) -0.006(16)
S23 0.150(9) 0.137(8) 0.147(9) -0.071(7) 0.019(7) 0.011(7)
N24 0.051(13) 0.109(19) 0.085(19) -0.012(12) -0.013(13) 0.026(15)
C24 0.08(2) 0.13(3) 0.020(16) -0.010(18) -0.034(14) 0.006(16)
S24 0.151(8) 0.135(8) 0.095(7) -0.017(6) -0.010(6) -0.053(6)
N25 0.040(12) 0.101(16) 0.057(14) 0.008(11) 0.013(11) 0.011(11)
C25 0.017(12) 0.077(17) 0.10(2) 0.014(11) -0.028(13) 0.017(14)
S25 0.095(6) 0.146(7) 0.066(5) 0.033(5) -0.002(4) -0.006(5)
N26 0.070(14) 0.080(15) 0.056(15) 0.006(11) -0.025(12) -0.006(12)
C26 0.08(2) 0.053(17) 0.14(3) -0.012(15) 0.04(2) 0.010(19)
S26 0.119(7) 0.110(6) 0.085(6) 0.010(5) -0.007(5) -0.027(5)
S27 0.051(4) 0.049(4) 0.062(4) 0.003(3) 0.008(3) 0.010(3)

loop_
_atom_site_label
_atom_site_fract_x
_atom_site_fract_y
_atom_site_fract_z
_atom_site_U_iso_or_equiv
_atom_site_thermal_displace_type
_atom_site_calc_flag
_atom_site_refinement_flags
_atom_site_occupancy
_atom_site_disorder_group
_atom_site_type_symbol
Mo11 0.4376(2) 0.33716(13) 0.15558(5) 0.0416(5) Uani d . 1 . Mo
Mo12 0.2758(2) 0.12019(14) 0.09230(5) 0.0510(6) Uani d . 1 . Mo
O11 0.6186(14) 0.3185(10) 0.1728(3) 0.053(4) Uani d . 1 . O
O12 0.4235(18) 0.0469(12) 0.0796(4) 0.080(5) Uani d . 1 . O
O13 0.3955(13) 0.2192(9) 0.1227(3) 0.043(4) Uani d . 1 . O
O14 0.1895(15) 0.3751(8) 0.1311(3) 0.041(3) Uani d . 1 . O
O15 0.0546(14) 0.2033(10) 0.1052(4) 0.054(4) Uani d . 1 . O
O16 -0.0576(16) 0.2967(10) 0.1493(3) 0.055(4) Uani d . 1 . O
O17 -0.0570(17) 0.3680(11) 0.0945(4) 0.073(5) Uani d . 1 . O
N11 0.415(2) 0.4832(13) 0.1831(4) 0.051(5) Uani d . 1 . N
C11 0.394(2) 0.5674(18) 0.1933(5) 0.049(6) Uani d . 1 . C
S11 0.3515(10) 0.6833(5) 0.2071(2) 0.094(2) Uani d . 1 . S
N12 0.527(2) 0.4379(13) 0.1214(4) 0.060(6) Uani d . 1 . N
C12 0.581(3) 0.5060(19) 0.1053(6) 0.063(7) Uani d . 1 . C
S12 0.6518(10) 0.6049(6) 0.0840(2) 0.101(3) Uani d . 1 . S
N13 0.298(2) 0.2623(14) 0.1898(5) 0.057(5) Uani d . 1 . N
C13 0.197(3) 0.2523(18) 0.2087(7) 0.085(9) Uani d . 1 . C
S13 0.0702(9) 0.2418(6) 0.2363(2) 0.094(2) Uani d . 1 . S
N14 0.080(3) 0.0287(14) 0.0632(5) 0.071(6) Uani d . 1 . N
C14 -0.042(3) -0.0258(18) 0.0498(5) 0.055(7) Uani d . 1 . C
S14 -0.1948(10) -0.0977(6) 0.0316(2) 0.118(3) Uani d . 1 . S
N15 0.278(2) 0.2332(14) 0.0563(5) 0.060(6) Uani d . 1 . N
C15 0.251(3) 0.301(2) 0.0413(6) 0.057(7) Uani d . 1 . C
S15 0.2023(10) 0.3934(5) 0.0160(2) 0.090(2) Uani d . 1 . S
N16 0.211(2) 0.0268(13) 0.1319(5) 0.065(5) Uani d . 1 . N
C16 0.177(3) -0.0133(17) 0.1575(6) 0.054(6) Uani d . 1 . C
S16 0.1247(12) -0.0680(6) 0.1879(2) 0.121(3) Uani d . 1 . S
S17 0.0373(7) 0.3129(4) 0.1209(2) 0.0489(15) Uani d . 1 . S
Mo21 0.9984(2) 0.2416(2) 0.34725(5) 0.0580(6) Uani d . 1 . Mo
Mo22 0.8242(3) 0.0016(2) 0.38508(5) 0.0686(7) Uani d . 1 . Mo
O21 1.1708(15) 0.2245(12) 0.3303(4) 0.075(5) Uani d . 1 . O
O22 0.9656(19) -0.0861(12) 0.3930(4) 0.092(6) Uani d . 1 . O
O23 0.9505(16) 0.1088(9) 0.3658(3) 0.053(4) Uani d . 1 . O
O24 0.7751(13) 0.2811(10) 0.3712(3) 0.048(4) Uani d . 1 . O
O25 0.6350(18) 0.1067(11) 0.3808(4) 0.071(5) Uani d . 1 . O
O26 0.549(2) 0.2740(12) 0.4029(4) 0.097(6) Uani d . 1 . O
O27 0.5192(17) 0.2227(12) 0.3435(4) 0.080(5) Uani d . 1 . O
N21 0.987(2) 0.3997(17) 0.3344(5) 0.074(6) Uani d . 1 . N
C21 0.949(4) 0.480(3) 0.3305(9) 0.119(13) Uani d . 1 . C
S21 0.8862(14) 0.6006(7) 0.3229(3) 0.153(4) Uani d . 1 . S
N22 1.100(3) 0.3124(17) 0.3899(6) 0.079(7) Uani d . 1 . N
C22 1.185(3) 0.367(2) 0.4129(8) 0.080(9) Uani d . 1 . C
S22 1.2812(12) 0.4466(8) 0.4446(2) 0.143(4) Uani d . 1 . S
N23 0.631(3) -0.0890(17) 0.4052(6) 0.099(9) Uani d . 1 . N
C23 0.523(4) -0.151(2) 0.4095(7) 0.096(10) Uani d . 1 . C
S23 0.3671(12) -0.2351(8) 0.4180(3) 0.151(4) Uani d . 1 . S
N24 0.871(2) 0.0900(18) 0.4316(6) 0.084(7) Uani d . 1 . N
C24 0.878(3) 0.155(3) 0.4550(6) 0.081(9) Uani d . 1 . C
S24 0.8783(12) 0.2429(8) 0.4829(2) 0.133(4) Uani d . 1 . S
N25 0.834(2) 0.1946(15) 0.3043(5) 0.065(5) Uani d . 1 . N
C25 0.725(2) 0.1983(18) 0.2860(6) 0.064(7) Uani d . 1 . C
S25 0.5844(9) 0.2047(7) 0.2569(2) 0.102(3) Uani d . 1 . S
N26 0.738(2) -0.0625(17) 0.3396(5) 0.071(6) Uani d . 1 . N
C26 0.679(3) -0.100(2) 0.3119(9) 0.092(9) Uani d . 1 . C
S26 0.6166(10) -0.1488(7) 0.2745(2) 0.107(3) Uani d . 1 . S
S27 0.6118(7) 0.2218(4) 0.3736(2) 0.054(2) Uani d . 1 . S
C31 0.888(3) 0.544(2) 0.1689(7) 0.096(9) Uiso d . 1 . C
H31 0.912(3) 0.524(2) 0.1474(7) 0.51(7) Uiso calc R 1 . H
N32 0.900(2) 0.4768(16) 0.1899(5) 0.078(6) Uiso d . 1 . N
H32 0.918(2) 0.4127(16) 0.1834(5) 0.51(7) Uiso calc R 1 . H
C33 0.885(4) 0.500(3) 0.2236(8) 0.119(11) Uiso d . 1 . C
H33 0.895(4) 0.447(3) 0.2388(8) 0.51(7) Uiso calc R 1 . H
C34 0.852(3) 0.608(2) 0.2350(7) 0.104(9) Uiso d . 1 . C
H34 0.839(3) 0.627(2) 0.2573(7) 0.51(7) Uiso calc R 1 . H
C35 0.843(4) 0.681(3) 0.2098(9) 0.122(11) Uiso d . 1 . C
H35 0.836(4) 0.753(3) 0.2157(9) 0.51(7) Uiso calc R 1 . H
C36 0.843(4) 0.645(3) 0.1747(9) 0.123(11) Uiso d . 1 . C
H36 0.814(4) 0.688(3) 0.1574(9) 0.51(7) Uiso calc R 1 . H
N41 0.331(3) 0.0348(16) 0.3117(6) 0.087(6) Uiso d . 1 . N
H41 0.411(3) 0.0861(16) 0.3149(6) 0.51(7) Uiso calc R 1 . H
C42 0.305(3) -0.035(2) 0.3342(7) 0.080(8) Uiso d . 1 . C
H42 0.373(3) -0.024(2) 0.3542(7) 0.51(7) Uiso calc R 1 . H
C43 0.190(3) -0.120(2) 0.3311(7) 0.087(8) Uiso d . 1 . C
H43 0.181(3) -0.171(2) 0.3471(7) 0.51(7) Uiso calc R 1 . H
C44 0.086(4) -0.126(3) 0.3019(9) 0.120(11) Uiso d . 1 . C
H44 0.000(4) -0.182(3) 0.2987(9) 0.51(7) Uiso calc R 1 . H
C45 0.101(4) -0.057(3) 0.2776(8) 0.114(10) Uiso d . 1 . C
H45 0.030(4) -0.062(3) 0.2581(8) 0.51(7) Uiso calc R 1 . H
C46 0.234(4) 0.024(2) 0.2849(8) 0.103(9) Uiso d . 1 . C
H46 0.253(4) 0.074(2) 0.2689(8) 0.51(7) Uiso calc R 1 . H
N51 0.769(2) 0.0970(15) 0.1545(5) 0.071(6) Uiso d . 1 . N
H51 0.812(2) 0.1619(15) 0.1523(5) 0.51(7) Uiso calc R 1 . H
C52 0.713(4) 0.077(3) 0.1836(8) 0.114(10) Uiso d . 1 . C
H52 0.731(4) 0.127(3) 0.2021(8) 0.51(7) Uiso calc R 1 . H
C53 0.622(4) -0.029(3) 0.1843(8) 0.115(10) Uiso d . 1 . C
H53 0.571(4) -0.047(3) 0.2033(8) 0.51(7) Uiso calc R 1 . H
C54 0.611(4) -0.099(2) 0.1591(8) 0.107(10) Uiso d . 1 . C
H54 0.552(4) -0.167(2) 0.1602(8) 0.51(7) Uiso calc R 1 . H
C55 0.682(4) -0.077(3) 0.1321(8) 0.112(10) Uiso d . 1 . C
H55 0.677(4) -0.130(3) 0.1147(8) 0.51(7) Uiso calc R 1 . H
C56 0.766(3) 0.027(2) 0.1287(7) 0.082(8) Uiso d . 1 . C
H56 0.815(3) 0.044(2) 0.1094(7) 0.51(7) Uiso calc R 1 . H
N61 0.172(3) 0.571(2) 0.0905(7) 0.116(8) Uiso d . 1 . N
H61 0.205(3) 0.508(2) 0.0883(7) 0.51(7) Uiso calc R 1 . H
C62 0.225(3) 0.622(2) 0.1162(7) 0.077(7) Uiso d . 1 . C
H62 0.277(3) 0.591(2) 0.1340(7) 0.51(7) Uiso calc R 1 . H
C63 0.203(4) 0.733(3) 0.1176(8) 0.114(10) Uiso d . 1 . C
H63 0.243(4) 0.778(3) 0.1366(8) 0.51(7) Uiso calc R 1 . H
C64 0.123(4) 0.774(3) 0.0908(9) 0.129(12) Uiso d . 1 . C
H64 0.114(4) 0.847(3) 0.0906(9) 0.51(7) Uiso calc R 1 . H
C65 0.056(3) 0.703(2) 0.0638(6) 0.080(8) Uiso d . 1 . C
H65 0.003(3) 0.731(2) 0.0453(6) 0.51(7) Uiso calc R 1 . H
C66 0.066(3) 0.597(2) 0.0634(7) 0.099(9) Uiso d . 1 . C
H66 0.009(3) 0.547(2) 0.0473(7) 0.51(7) Uiso calc R 1 . H
N71 0.415(3) 0.4149(19) 0.3179(7) 0.108(8) Uiso d . 1 . N
H71 0.419(3) 0.3470(19) 0.3199(7) 0.51(7) Uiso calc R 1 . H
C72 0.408(5) 0.441(3) 0.2861(11) 0.156(14) Uiso d . 1 . C
H72 0.413(5) 0.393(3) 0.2677(11) 0.51(7) Uiso calc R 1 . H
C73 0.392(5) 0.547(4) 0.2842(12) 0.176(16) Uiso d . 1 . C
H73 0.383(5) 0.574(4) 0.2631(12) 0.51(7) Uiso calc R 1 . H
C74 0.390(4) 0.615(3) 0.3107(10) 0.134(12) Uiso d . 1 . C
H74 0.389(4) 0.688(3) 0.3080(10) 0.51(7) Uiso calc R 1 . H
C75 0.389(5) 0.576(3) 0.3428(10) 0.155(14) Uiso d . 1 . C
H75 0.369(5) 0.620(3) 0.3612(10) 0.51(7) Uiso calc R 1 . H
C76 0.419(4) 0.468(3) 0.3460(10) 0.137(12) Uiso d . 1 . C
H76 0.439(4) 0.439(3) 0.3665(10) 0.51(7) Uiso calc R 1 . H
N81 0.758(2) 0.2914(17) 0.0399(5) 0.080(6) Uiso d . 1 . N
H81 0.800(2) 0.3128(17) 0.0599(5) 0.51(7) Uiso calc R 1 . H
C82 0.675(3) 0.354(2) 0.0253(7) 0.082(8) Uiso d . 1 . C
H82 0.671(3) 0.424(2) 0.0343(7) 0.51(7) Uiso calc R 1 . H
C83 0.572(3) 0.309(2) -0.0101(7) 0.105(9) Uiso d . 1 . C
H83 0.501(3) 0.349(2) -0.0220(7) 0.51(7) Uiso calc R 1 . H
C84 0.598(4) 0.212(3) -0.0205(8) 0.110(10) Uiso d . 1 . C
H84 0.542(4) 0.182(3) -0.0406(8) 0.51(7) Uiso calc R 1 . H
C85 0.717(5) 0.144(3) -0.0011(11) 0.170(16) Uiso d . 1 . C
H85 0.737(5) 0.075(3) -0.0090(11) 0.51(7) Uiso calc R 1 . H
C86 0.789(4) 0.193(3) 0.0279(9) 0.127(11) Uiso d . 1 . C
H86 0.864(4) 0.157(3) 0.0406(9) 0.51(7) Uiso calc R 1 . H
N91 0.762(3) 0.470(2) 0.4259(8) 0.116(9) Uiso d . 1 . N
H91 0.715(3) 0.406(2) 0.4192(8) 0.51(7) Uiso calc R 1 . H
C92 0.740(7) 0.509(5) 0.4551(17) 0.25(3) Uiso d . 1 . C
H92 0.684(7) 0.466(5) 0.4696(17) 0.51(7) Uiso calc R 1 . H
C93 0.798(7) 0.616(5) 0.4651(15) 0.25(3) Uiso d . 1 . C
H93 0.802(7) 0.644(5) 0.4872(15) 0.51(7) Uiso calc R 1 . H
C94 0.851(6) 0.676(4) 0.4399(14) 0.178(17) Uiso d . 1 . C
H94 0.848(6) 0.750(4) 0.4416(14) 0.51(7) Uiso calc R 1 . H
C95 0.901(5) 0.636(4) 0.4163(12) 0.176(17) Uiso d . 1 . C
H95 0.971(5) 0.675(4) 0.4032(12) 0.51(7) Uiso calc R 1 . H
C96 0.843(5) 0.515(4) 0.4084(10) 0.146(14) Uiso d . 1 . C
H96 0.873(5) 0.479(4) 0.3894(10) 0.51(7) Uiso calc R 1 . H
C101 0.273(4) 0.047(3) 0.4951(8) 0.115(10) Uiso d . 1 . C
H101 0.223(4) 0.013(3) 0.5122(8) 0.51(7) Uiso calc R 1 . H
C102 0.387(5) 0.137(3) 0.5027(10) 0.152(14) Uiso d . 1 . C
H102 0.426(5) 0.158(3) 0.5249(10) 0.51(7) Uiso calc R 1 . H
C103 0.442(4) 0.197(3) 0.4766(11) 0.149(14) Uiso d . 1 . C
H103 0.512(4) 0.261(3) 0.4807(11) 0.51(7) Uiso calc R 1 . H
N104 0.388(3) 0.158(2) 0.4460(6) 0.100(7) Uiso d . 1 . N
H104 0.415(3) 0.196(2) 0.4298(6) 0.51(7) Uiso calc R 1 . H
C105 0.304(4) 0.071(3) 0.4387(9) 0.133(12) Uiso d . 1 . C
H105 0.286(4) 0.046(3) 0.4163(9) 0.51(7) Uiso calc R 1 . H
C106 0.234(4) 0.008(3) 0.4624(9) 0.116(11) Uiso d . 1 . C
H106 0.166(4) -0.056(3) 0.4564(9) 0.51(7) Uiso calc R 1 . H

loop_
_atom_type_symbol
_atom_type_description
_atom_type_scat_dispersion_real
_atom_type_scat_dispersion_imag
_atom_type_scat_source
Mo Mo -1.6832 0.6857 'International Tables Vol C Tables 4.2.6.8 and 6.1.1.4'
S S 0.1246 0.1234 'International Tables Vol C Tables 4.2.6.8 and 6.1.1.4'
O O 0.0106 0.0060 'International Tables Vol C Tables 4.2.6.8 and 6.1.1.4'
N N 0.0061 0.0033 'International Tables Vol C Tables 4.2.6.8 and 6.1.1.4'
C C 0.0033 0.0016 'International Tables Vol C Tables 4.2.6.8 and 6.1.1.4'
H H 0.0000 0.0000 'International Tables Vol C Tables 4.2.6.8 and 6.1.1.4'

loop_
_geom_angle_atom_site_label_1
_geom_angle_atom_site_label_2
_geom_angle_atom_site_label_3
_geom_angle
_geom_angle_publ_flag
O11 Mo11 O13 101.3(6) yes
O11 Mo11 N12 94.6(7) yes
O13 Mo11 N12 91.6(6) yes
O11 Mo11 N13 97.9(6) yes
O13 Mo11 N13 94.5(6) yes
N12 Mo11 N13 164.6(7) ?
O11 Mo11 N11 97.4(6) yes
O13 Mo11 N11 161.0(6) ?
N12 Mo11 N11 83.4(6) yes
N13 Mo11 N11 86.2(7) yes
O11 Mo11 O14 176.2(5) ?
O13 Mo11 O14 81.2(4) yes
N12 Mo11 O14 82.4(6) yes
N13 Mo11 O14 84.6(5) yes
N11 Mo11 O14 79.9(5) yes
O12 Mo12 O13 101.4(7) yes
O12 Mo12 N14 96.0(7) yes
O13 Mo12 N14 162.4(6) ?
O12 Mo12 N15 99.9(7) yes
O13 Mo12 N15 90.5(6) yes
N14 Mo12 N15 88.6(7) yes
O12 Mo12 N16 97.1(7) yes
O13 Mo12 N16 89.1(6) yes
N14 Mo12 N16 86.6(7) yes
N15 Mo12 N16 162.8(7) ?
O12 Mo12 O15 172.8(6) ?
O13 Mo12 O15 85.8(5) yes
N14 Mo12 O15 76.8(6) yes
N15 Mo12 O15 80.5(6) yes
N16 Mo12 O15 82.4(6) yes
Mo12 O13 Mo11 157.9(7) yes
S17 O14 Mo11 134.2(7) ?
S17 O15 Mo12 133.0(7) ?
C11 N11 Mo11 169.5(16) ?
N11 C11 S11 176(2) yes
C12 N12 Mo11 171.1(18) ?
N12 C12 S12 177(2) yes
C13 N13 Mo11 157.3(18) ?
N13 C13 S13 176(3) yes
C14 N14 Mo12 172.(2) ?
N14 C14 S14 178(2) yes
C15 N15 Mo12 164.(2) ?
N15 C15 S15 174(3) yes
C16 N16 Mo12 170.8(17) ?
N16 C16 S16 176(2) yes
O14 S17 O16 110.7(8) ?
O14 S17 O15 113.2(7) ?
O16 S17 O15 107.1(8) ?
O14 S17 O17 109.7(8) ?
O16 S17 O17 110.3(9) ?
O15 S17 O17 105.6(9) ?
O21 Mo21 O23 101.8(7) yes
O21 Mo21 N22 97.0(8) yes
O23 Mo21 N22 93.0(7) yes
O21 Mo21 N21 96.4(8) yes
O23 Mo21 N21 161.7(7) ?
N22 Mo21 N21 83.1(8) yes
O21 Mo21 N25 97.6(7) yes
O23 Mo21 N25 92.5(7) yes
N22 Mo21 N25 163.0(8) ?
N21 Mo21 N25 86.7(8) yes
O21 Mo21 O24 174.6(6) ?
O23 Mo21 O24 82.7(5) yes
N22 Mo21 O24 79.6(7) yes
N21 Mo21 O24 79.0(6) yes
N25 Mo21 O24 85.2(6) yes
O22 Mo22 O23 100.6(7) yes
O22 Mo22 N26 96.9(8) yes
O23 Mo22 N26 89.4(7) yes
O22 Mo22 N24 96.0(8) yes
O23 Mo22 N24 90.0(7) yes
N26 Mo22 N24 167.0(8) ?
O22 Mo22 N23 95.8(9) yes
O23 Mo22 N23 163.6(8) ?
N26 Mo22 N23 89.6(9) yes
N24 Mo22 N23 87.3(9) yes
O22 Mo22 O25 173.0(7) ?
O23 Mo22 O25 85.1(5) yes
N26 Mo22 O25 87.3(7) yes
N24 Mo22 O25 79.7(7) yes
N23 Mo22 O25 78.6(7) yes
Mo22 O23 Mo21 156.7(8) ?
S27 O24 Mo21 133.9(8) ?
S27 O25 Mo22 140.5(9) ?
C21 N21 Mo21 165.(2) ?
N21 C21 S21 177(4) yes
C22 N22 Mo21 168.(2) ?
N22 C22 S22 174(2) yes
C23 N23 Mo22 165.(3) ?
N23 C23 S23 176(3) yes
C24 N24 Mo22 167.(2) ?
N24 C24 S24 175(3) yes
C25 N25 Mo21 157.(2) ?
N25 C25 S25 174(2) yes
C26 N26 Mo22 177.(2) ?
N26 C26 S26 175(3) yes
O27 S27 O24 108.6(9) ?
O27 S27 O26 116.1(11) ?
O24 S27 O26 105.4(9) ?
O27 S27 O25 109.6(10) ?
O24 S27 O25 108.1(8) ?
O26 S27 O25 108.7(9) ?
N32 C31 C36 126.(3) ?
C31 N32 C33 123.(3) ?
N32 C33 C34 119.(3) ?
C35 C34 C33 115.(3) ?
C34 C35 C36 121.(3) ?
C31 C36 C35 115.(3) ?
C46 N41 C42 118.(3) ?
N41 C42 C43 126.(3) ?
C42 C43 C44 114.(3) ?
C45 C44 C43 125.(3) ?
C44 C45 C46 113.(3) ?
N41 C46 C45 125.(3) ?
C56 N51 C52 126.(2) ?
N51 C52 C53 114.(3) ?
C54 C53 C52 121.(3) ?
C53 C54 C55 121.(3) ?
C54 C55 C56 122.(3) ?
N51 C56 C55 116.(3) ?
C62 N61 C66 131.(3) ?
N61 C62 C63 116.(3) ?
C64 C63 C62 119.(3) ?
C63 C64 C65 119.(3) ?
C66 C65 C64 122.(3) ?
C65 C66 N61 112.(3) ?
C76 N71 C72 134.(3) ?
C73 C72 N71 111.(4) ?
C74 C73 C72 124.(5) ?
C73 C74 C75 120.(4) ?
C74 C75 C76 117.(4) ?
N71 C76 C75 113.(4) ?
C82 N81 C86 127.(3) ?
N81 C82 C83 118.(2) ?
C84 C83 C82 114.(3) ?
C83 C84 C85 124.(3) ?
C86 C85 C84 114.(4) ?
C85 C86 N81 124.(4) ?
C96 N91 C92 123.(4) ?
N91 C92 C93 120.(6) ?
C94 C93 C92 115.(6) ?
C95 C94 C93 122.(6) ?
C94 C95 C96 115.(5) ?
N91 C96 C95 120.(4) ?
C106 C101 C102 120.(3) ?
C101 C102 C103 119.(4) ?
N104 C103 C102 117.(4) ?
C105 N104 C103 125.(3) ?
N104 C105 C106 123.(4) ?
C101 C106 C105 115.(3) ?

loop_
_geom_bond_atom_site_label_1
_geom_bond_atom_site_label_2
_geom_bond_site_symmetry_2
_geom_bond_distance
_geom_bond_publ_flag
Mo11 O11 . 1.630(10) yes
Mo11 O13 . 1.900(10) yes
Mo11 N12 . 2.05(2) yes
Mo11 N13 . 2.07(2) yes
Mo11 N11 . 2.11(2) yes
Mo11 O14 . 2.300(10) yes
Mo12 O12 . 1.700(10) yes
Mo12 O13 . 1.820(10) yes
Mo12 N14 . 2.09(2) yes
Mo12 N15 . 2.08(2) yes
Mo12 N16 . 2.10(2) yes
Mo12 O15 . 2.280(10) yes
O14 S17 . 1.410(10) ?
O15 S17 . 1.500(10) ?
O16 S17 . 1.450(10) ?
O17 S17 . 1.50(2) ?
N11 C11 . 1.14(2) ?
C11 S11 . 1.60(2) ?
N12 C12 . 1.17(3) ?
C12 S12 . 1.63(3) ?
N13 C13 . 1.17(2) ?
C13 S13 . 1.59(3) ?
N14 C14 . 1.21(3) ?
C14 S14 . 1.56(3) ?
N15 C15 . 1.10(2) ?
C15 S15 . 1.64(3) ?
N16 C16 . 1.21(2) ?
C16 S16 . 1.51(3) ?
Mo21 O21 . 1.660(10) yes
Mo21 O23 . 1.880(10) yes
Mo21 N22 . 1.95(3) yes
Mo21 N21 . 2.08(2) yes
Mo21 N25 . 2.10(2) yes
Mo21 O24 . 2.240(10) yes
Mo22 O22 . 1.71(2) yes
Mo22 O23 . 1.850(10) yes
Mo22 N26 . 1.99(2) yes
Mo22 N24 . 2.09(3) yes
Mo22 N23 . 2.09(2) yes
Mo22 O25 . 2.15(2) yes
O24 S27 . 1.470(10) ?
O25 S27 . 1.510(10) ?
O26 S27 . 1.47(2) ?
O27 S27 . 1.370(10) ?
N21 C21 . 1.10(3) ?
C21 S21 . 1.69(3) ?
N22 C22 . 1.22(3) ?
C22 S22 . 1.65(3) ?
N23 C23 . 1.15(3) ?
C23 S23 . 1.64(3) ?
N24 C24 . 1.20(3) ?
C24 S24 . 1.52(3) ?
N25 C25 . 1.11(2) ?
C25 S25 . 1.58(2) ?
N26 C26 . 1.22(3) ?
C26 S26 . 1.60(3) ?
C31 N32 . 1.23(3) ?
C31 C36 . 1.37(4) ?
N32 C33 . 1.39(3) ?
C33 C34 . 1.46(4) ?
C34 C35 . 1.40(4) ?
C35 C36 . 1.45(4) ?
N41 C46 . 1.27(3) ?
N41 C42 . 1.30(3) ?
C42 C43 . 1.34(3) ?
C43 C44 . 1.38(4) ?
C44 C45 . 1.35(4) ?
C45 C46 . 1.40(4) ?
N51 C56 . 1.31(3) ?
N51 C52 . 1.32(3) ?
C52 C53 . 1.45(4) ?
C53 C54 . 1.28(4) ?
C54 C55 . 1.31(4) ?
C55 C56 . 1.42(3) ?
N61 C62 . 1.20(3) ?
N61 C66 . 1.41(3) ?
C62 C63 . 1.42(3) ?
C63 C64 . 1.37(4) ?
C64 C65 . 1.39(4) ?
C65 C66 . 1.34(3) ?
N71 C76 . 1.27(4) ?
N71 C72 . 1.34(4) ?
C72 C73 . 1.35(5) ?
C73 C74 . 1.32(5) ?
C74 C75 . 1.40(4) ?
C75 C76 . 1.40(4) ?
N81 C82 . 1.23(3) ?
N81 C86 . 1.36(3) ?
C82 C83 . 1.62(4) ?
C83 C84 . 1.31(3) ?
C84 C85 . 1.56(4) ?
C85 C86 . 1.34(4) ?
N91 C96 . 1.14(4) ?
N91 C92 . 1.28(6) ?
C92 C93 . 1.39(6) ?
C93 C94 . 1.37(6) ?
C94 C95 . 1.17(5) ?
C95 C96 . 1.54(5) ?
C101 C106 . 1.37(4) ?
C101 C102 . 1.38(4) ?
C102 C103 . 1.40(4) ?
C103 N104 . 1.31(4) ?
N104 C105 . 1.22(3) ?
C105 C106 . 1.39(4) ?

loop_
_geom_torsion_atom_site_label_1
_geom_torsion_atom_site_label_2
_geom_torsion_atom_site_label_3
_geom_torsion_atom_site_label_4
_geom_torsion
O15 Mo12 O13 Mo11 1.4(19)
O14 Mo11 O13 Mo12 -21.1(19)
O13 Mo11 O14 S17 45.3(10)
O13 Mo12 O15 S17 20.2(11)
Mo11 O14 S17 O15 -39.5(13)
Mo12 O15 S17 O14 -3.3(15)
O25 Mo22 O23 Mo21 1.(2)
O24 Mo21 O23 Mo22 16.(2)
O23 Mo21 O24 S27 -43.2(11)
O23 Mo22 O25 S27 -12.8(15)
Mo21 O24 S27 O25 42.4(13)
Mo22 O25 S27 O24 -5.5(18)
C36 C31 N32 C33 -7.(5)
C31 N32 C33 C34 1.(4)
N32 C33 C34 C35 -2.(4)
C33 C34 C35 C36 8.(5)
N32 C31 C36 C35 13.(5)
C34 C35 C36 C31 -13.(5)
C46 N41 C42 C43 3.(4)
N41 C42 C43 C44 -5.(4)
C42 C43 C44 C45 3.(5)
C43 C44 C45 C46 -0.(5)
C42 N41 C46 C45 0.(4)
C44 C45 C46 N41 -2.(5)
C56 N51 C52 C53 -8.(4)
N51 C52 C53 C54 5.(5)
C52 C53 C54 C55 0.(5)
C53 C54 C55 C56 -4.(5)
C52 N51 C56 C55 5.(4)
C54 C55 C56 N51 1.(4)
C66 N61 C62 C63 -13.(5)
N61 C62 C63 C64 1.(5)
C62 C63 C64 C65 4.(5)
C63 C64 C65 C66 1.(5)
C64 C65 C66 N61 -10.(4)
C62 N61 C66 C65 17.(5)
C76 N71 C72 C73 -4.(7)
N71 C72 C73 C74 2.(7)
C72 C73 C74 C75 -6.(7)
C73 C74 C75 C76 11.(6)
C72 N71 C76 C75 9.(6)
C74 C75 C76 N71 -11.(5)
C86 N81 C82 C83 8.(4)
N81 C82 C83 C84 -4.(4)
C82 C83 C84 C85 -0.(4)
C83 C84 C85 C86 2.(5)
C84 C85 C86 N81 2.(5)
C82 N81 C86 C85 -7.(5)
C96 N91 C92 C93 8.(9)
N91 C92 C93 C94 11.(9)
C92 C93 C94 C95 -27.(9)
C93 C94 C95 C96 23.(8)
C92 N91 C96 C95 -12.(7)
C94 C95 C96 N91 -3.(7)
C106 C101 C102 C103 10.(5)
C101 C102 C103 N104 -5.(6)
C102 C103 N104 C105 -5.(6)
C103 N104 C105 C106 9.(6)
C102 C101 C106 C105 -6.(5)
N104 C105 C106 C101 -3.(5)
